data_4108103
loop_
_publ_author_name
'Derek R. Laws'
'Daesung Chong'
'Karen Nash'
'Arnold L. Rheingold'
'William E. Geiger'

_publ_section_title
;
 Cymantrene Radical Cation Family: Spectral and Structural
 Characterization of the Half-Sandwich Analogues of Ferrocenium Ion
;
_journal_name_full 'Journal of the American Chemical Society'
_journal_page_first 9859
_journal_page_last 9870
_journal_paper_doi 10.1021/ja801930q
_journal_volume 130
_journal_year 2008
_chemical_formula_sum 'C8 H6 Mn N O3'
_chemical_formula_weight 219.08
_chemical_name_systematic
; 

 ? 

;
_space_group_IT_number 61
_symmetry_cell_setting orthorhombic
_symmetry_space_group_name_Hall '-P 2ac 2ab'
_symmetry_space_group_name_H-M 'P b c a'
_atom_sites_solution_hydrogens geom
_atom_sites_solution_primary direct
_atom_sites_solution_secondary difmap
_audit_creation_method SHELXL-97
_cell_angle_alpha 90.00
_cell_angle_beta 90.00
_cell_angle_gamma 90.00
_cell_formula_units_Z 8
_cell_length_a 7.242(2)
_cell_length_b 13.408(4)
_cell_length_c 17.835(5)
_cell_measurement_reflns_used 6689
_cell_measurement_temperature 208(2)
_cell_measurement_theta_max 27.65
_cell_measurement_theta_min 3.04
_cell_volume 1731.8(9)
_computing_cell_refinement 'Bruker SMART'
_computing_data_collection 'Bruker SMART'
_computing_data_reduction 'Bruker SAINT'
_computing_molecular_graphics 'Bruker SHELXTL'
_computing_publication_material 'Bruker SHELXTL'
_computing_structure_refinement 'SHELXL-97 (Sheldrick, 1997)'
_computing_structure_solution 'SHELXS-97 (Sheldrick, 1990)'
_diffrn_ambient_temperature 208(2)
_diffrn_measured_fraction_theta_full 1.000
_diffrn_measured_fraction_theta_max 0.935
_diffrn_measurement_device_type 'CCD area detector'
_diffrn_measurement_method 'phi and omega scans'
_diffrn_radiation_monochromator graphite
_diffrn_radiation_source 'fine-focus sealed tube'
_diffrn_radiation_type MoK\a
_diffrn_radiation_wavelength 0.71073
_diffrn_reflns_av_R_equivalents 0.0411
_diffrn_reflns_av_sigmaI/netI 0.0265
_diffrn_reflns_limit_h_max 9
_diffrn_reflns_limit_h_min -8
_diffrn_reflns_limit_k_max 16
_diffrn_reflns_limit_k_min -17
_diffrn_reflns_limit_l_max 23
_diffrn_reflns_limit_l_min -22
_diffrn_reflns_number 13747
_diffrn_reflns_theta_full 25.00
_diffrn_reflns_theta_max 28.35
_diffrn_reflns_theta_min 2.28
_exptl_absorpt_coefficient_mu 1.493
_exptl_absorpt_correction_T_max 0.8650
_exptl_absorpt_correction_T_min 0.6713
_exptl_absorpt_correction_type multi-scan
_exptl_absorpt_process_details SADABS
_exptl_crystal_colour yellow
_exptl_crystal_density_diffrn 1.681
_exptl_crystal_description plate
_exptl_crystal_F_000 880
_exptl_crystal_size_max 0.29
_exptl_crystal_size_mid 0.20
_exptl_crystal_size_min 0.10
_refine_diff_density_max 0.283
_refine_diff_density_min -0.323
_refine_diff_density_rms 0.058
_refine_ls_extinction_method none
_refine_ls_goodness_of_fit_ref 1.049
_refine_ls_hydrogen_treatment constr
_refine_ls_matrix_type full
_refine_ls_number_parameters 118
_refine_ls_number_reflns 2026
_refine_ls_number_restraints 0
_refine_ls_restrained_S_all 1.049
_refine_ls_R_factor_all 0.0400
_refine_ls_R_factor_gt 0.0287
_refine_ls_shift/su_max 0.007
_refine_ls_shift/su_mean 0.001
_refine_ls_structure_factor_coef Fsqd
_refine_ls_weighting_details 'calc w=1/[\s^2^(Fo^2^)+(0.0300P)^2^+1.1000P] where P=(Fo^2^+2Fc^2^)/3'
_refine_ls_weighting_scheme calc
_refine_ls_wR_factor_gt 0.0679
_refine_ls_wR_factor_ref 0.0738
_reflns_number_gt 1627
_reflns_number_total 2026
_reflns_threshold_expression >2sigma(I)
_cod_data_source_file ja801930q-file002.cif
_cod_data_source_block geiger6
_cod_original_cell_volume 1731.8(8)
_cod_database_code 4108103

loop_
_symmetry_equiv_pos_as_xyz
'x, y, z'
'-x+1/2, -y, z+1/2'
'-x, y+1/2, -z+1/2'
'x+1/2, -y+1/2, -z'
'-x, -y, -z'
'x-1/2, y, -z-1/2'
'x, -y-1/2, z-1/2'
'-x-1/2, y-1/2, z'

loop_
_atom_site_label
_atom_site_type_symbol
_atom_site_fract_x
_atom_site_fract_y
_atom_site_fract_z
_atom_site_U_iso_or_equiv
_atom_site_adp_type
_atom_site_occupancy
_atom_site_symmetry_multiplicity
_atom_site_calc_flag
_atom_site_refinement_flags
Mn1 Mn 0.06335(4) 0.850273(19) 0.376982(16) 0.02540(11) Uani 1 1 d .
O1 O 0.3031(3) 0.70275(14) 0.30289(11) 0.0671(6) Uani 1 1 d .
O2 O 0.3793(2) 0.96846(13) 0.43036(10) 0.0480(4) Uani 1 1 d .
O3 O 0.0153(3) 0.98030(13) 0.24557(10) 0.0577(5) Uani 1 1 d .
N1 N -0.1606(3) 0.63510(12) 0.37249(11) 0.0418(5) Uani 1 1 d .
H1A H -0.2367 0.6261 0.3353 0.050 Uiso 1 1 calc R
H1B H -0.0988 0.5849 0.3905 0.050 Uiso 1 1 calc R
C1 C -0.1379(3) 0.72900(14) 0.40282(11) 0.0288(4) Uani 1 1 d .
C2 C -0.0257(3) 0.75301(15) 0.46580(12) 0.0326(4) Uani 1 1 d .
H2A H 0.0536 0.7059 0.4939 0.039 Uiso 1 1 calc R
C3 C -0.0584(3) 0.85430(15) 0.48490(12) 0.0350(5) Uani 1 1 d .
H3A H -0.0085 0.8895 0.5293 0.042 Uiso 1 1 calc R
C4 C -0.1823(3) 0.89450(15) 0.43184(12) 0.0340(5) Uani 1 1 d .
H4A H -0.2349 0.9626 0.4326 0.041 Uiso 1 1 calc R
C5 C -0.2278(3) 0.81735(14) 0.37981(11) 0.0303(4) Uani 1 1 d .
H5A H -0.3145 0.8235 0.3371 0.036 Uiso 1 1 calc R
C6 C 0.2099(3) 0.76202(16) 0.33039(13) 0.0402(5) Uani 1 1 d .
C7 C 0.2566(3) 0.92156(15) 0.40928(12) 0.0333(4) Uani 1 1 d .
C8 C 0.0364(3) 0.92993(16) 0.29687(13) 0.0374(5) Uani 1 1 d .

loop_
_atom_site_aniso_label
_atom_site_aniso_U_11
_atom_site_aniso_U_22
_atom_site_aniso_U_33
_atom_site_aniso_U_23
_atom_site_aniso_U_13
_atom_site_aniso_U_12
Mn1 0.02519(16) 0.02644(16) 0.02455(17) 0.00238(11) 0.00184(11) -0.00016(11)
O1 0.0767(13) 0.0595(11) 0.0651(13) -0.0089(9) 0.0273(11) 0.0216(10)
O2 0.0347(8) 0.0611(10) 0.0483(10) -0.0077(8) 0.0008(7) -0.0145(8)
O3 0.0699(12) 0.0585(10) 0.0445(10) 0.0245(9) -0.0061(9) -0.0065(9)
N1 0.0507(12) 0.0259(8) 0.0487(12) 0.0009(8) 0.0004(9) -0.0038(8)
C1 0.0278(9) 0.0269(9) 0.0316(10) 0.0042(8) 0.0042(8) -0.0017(7)
C2 0.0278(10) 0.0398(11) 0.0303(11) 0.0102(8) 0.0004(8) -0.0003(8)
C3 0.0340(11) 0.0451(11) 0.0258(10) -0.0046(9) 0.0067(8) -0.0087(9)
C4 0.0295(10) 0.0301(10) 0.0422(12) -0.0015(9) 0.0108(9) 0.0024(8)
C5 0.0255(9) 0.0335(9) 0.0317(11) 0.0063(8) -0.0018(8) 0.0017(7)
C6 0.0447(13) 0.0386(11) 0.0373(12) 0.0024(9) 0.0101(10) 0.0002(10)
C7 0.0320(10) 0.0374(10) 0.0304(11) 0.0002(9) 0.0058(9) 0.0015(8)
C8 0.0363(11) 0.0384(11) 0.0375(12) 0.0044(9) 0.0001(9) -0.0056(9)

loop_
_atom_type_symbol
_atom_type_description
_atom_type_scat_dispersion_real
_atom_type_scat_dispersion_imag
_atom_type_scat_source
C C 0.0033 0.0016 'International Tables Vol C Tables 4.2.6.8 and 6.1.1.4'
H H 0.0000 0.0000 'International Tables Vol C Tables 4.2.6.8 and 6.1.1.4'
N N 0.0061 0.0033 'International Tables Vol C Tables 4.2.6.8 and 6.1.1.4'
O O 0.0106 0.0060 'International Tables Vol C Tables 4.2.6.8 and 6.1.1.4'
Mn Mn 0.3368 0.7283 'International Tables Vol C Tables 4.2.6.8 and 6.1.1.4'

loop_
_geom_angle_atom_site_label_1
_geom_angle_atom_site_label_2
_geom_angle_atom_site_label_3
_geom_angle
C7 Mn1 C6 92.22(10)
C7 Mn1 C8 91.35(10)
C6 Mn1 C8 95.06(10)
C7 Mn1 C4 111.04(9)
C6 Mn1 C4 153.76(9)
C8 Mn1 C4 96.31(9)
C7 Mn1 C3 91.11(9)
C6 Mn1 C3 133.18(9)
C8 Mn1 C3 131.54(9)
C4 Mn1 C3 38.94(8)
C7 Mn1 C2 108.73(9)
C6 Mn1 C2 96.81(9)
C8 Mn1 C2 156.16(9)
C4 Mn1 C2 64.99(8)
C3 Mn1 C2 38.85(8)
C7 Mn1 C5 150.09(9)
C6 Mn1 C5 117.05(9)
C8 Mn1 C5 91.95(9)
C4 Mn1 C5 39.07(8)
C3 Mn1 C5 64.94(8)
C2 Mn1 C5 64.23(7)
C7 Mn1 C1 146.43(9)
C6 Mn1 C1 90.09(9)
C8 Mn1 C1 121.80(9)
C4 Mn1 C1 63.86(7)
C3 Mn1 C1 63.83(8)
C2 Mn1 C1 37.85(8)
C5 Mn1 C1 37.52(7)
N1 C1 C5 126.61(19)
N1 C1 C2 125.70(18)
C5 C1 C2 107.62(17)
N1 C1 Mn1 131.41(15)
C5 C1 Mn1 68.28(11)
C2 C1 Mn1 67.99(11)
C3 C2 C1 108.07(17)
C3 C2 Mn1 69.32(11)
C1 C2 Mn1 74.16(11)
C4 C3 C2 108.10(18)
C4 C3 Mn1 70.43(12)
C2 C3 Mn1 71.82(12)
C3 C4 C5 107.80(17)
C3 C4 Mn1 70.63(11)
C5 C4 Mn1 71.96(11)
C1 C5 C4 108.20(17)
C1 C5 Mn1 74.20(11)
C4 C5 Mn1 68.97(11)
O1 C6 Mn1 177.2(2)
O2 C7 Mn1 179.08(19)
O3 C8 Mn1 178.6(2)

loop_
_geom_bond_atom_site_label_1
_geom_bond_atom_site_label_2
_geom_bond_distance
Mn1 C7 1.790(2)
Mn1 C6 1.794(2)
Mn1 C8 1.795(2)
Mn1 C4 2.115(2)
Mn1 C3 2.118(2)
Mn1 C2 2.151(2)
Mn1 C5 2.155(2)
Mn1 C1 2.2318(19)
O1 C6 1.152(3)
O2 C7 1.152(3)
O3 C8 1.147(3)
N1 C1 1.380(2)
C1 C5 1.412(3)
C1 C2 1.424(3)
C2 C3 1.420(3)
C3 C4 1.411(3)
C4 C5 1.428(3)
